data_7115621
loop_
_publ_author_name
'Akinobu Matsumoto'
'Mitsuharu Suzuki'
'Daiki Kuzuhara'
'Junpei Yuasa'
'Tsuyoshi Kawai'
'Naoki Aratani'

_publ_section_title
;
 A kinetically protected pyrene: molecular design, bright blue emission in
 the crystalline state and aromaticity relocation in its dicationic
 species
;
_journal_name_full Chem.Commun.
_journal_page_first 10956
_journal_paper_doi 10.1039/C4cc03645J
_journal_volume 50
_journal_year 2014
_chemical_formula_moiety 'C92 H74 O4'
_chemical_formula_sum 'C92 H74 O4'
_chemical_formula_weight 1243.59
_space_group_IT_number 15
_symmetry_cell_setting monoclinic
_symmetry_Int_Tables_number 15
_symmetry_space_group_name_Hall '-C 2yc'
_symmetry_space_group_name_H-M 'C 1 2/c 1'
_atom_sites_solution_hydrogens geom
_atom_sites_solution_primary direct
_atom_sites_solution_secondary difmap
_cell_angle_alpha 90.0000
_cell_angle_beta 117.2734(7)
_cell_angle_gamma 90.0000
_cell_formula_units_Z 4
_cell_length_a 42.2144(8)
_cell_length_b 8.82075(16)
_cell_length_c 23.4233(5)
_cell_measurement_reflns_used 38816
_cell_measurement_temperature 103
_cell_measurement_theta_max 27.51
_cell_measurement_theta_min 3.23
_cell_volume 7752.3(3)
_computing_cell_refinement 'RAPID AUTO'
_computing_data_collection 'RAPID AUTO (Rigaku, ????)'
_computing_data_reduction 'RAPID AUTO'
_computing_molecular_graphics 'CrystalStructure 4.0'
_computing_publication_material 'CrystalStructure 4.0 (Rigaku, 2010)'
_computing_structure_refinement 'SHELXL97 (Sheldrick, 2008)'
_computing_structure_solution 'Il Milione (Burla, et al., 2007)'
_diffrn_ambient_temperature 103
_diffrn_detector_area_resol_mean 10.000
_diffrn_measured_fraction_theta_full 0.998
_diffrn_measured_fraction_theta_max 0.998
_diffrn_measurement_device_type 'Rigaku R-AXIS RAPID'
_diffrn_measurement_method \w
_diffrn_radiation_type 'Mo K\a'
_diffrn_radiation_wavelength 0.71075
_diffrn_reflns_av_R_equivalents 0.0661
_diffrn_reflns_limit_h_max 54
_diffrn_reflns_limit_h_min -54
_diffrn_reflns_limit_k_max 11
_diffrn_reflns_limit_k_min -11
_diffrn_reflns_limit_l_max 30
_diffrn_reflns_limit_l_min -30
_diffrn_reflns_number 65154
_diffrn_reflns_theta_full 27.49
_diffrn_reflns_theta_max 27.48
_diffrn_standards_number 0
_exptl_absorpt_coefficient_mu 0.064
_exptl_absorpt_correction_T_max 0.997
_exptl_absorpt_correction_T_min 0.487
_exptl_absorpt_correction_type multi-scan
_exptl_absorpt_process_details 'ABSCOR (Rigaku, 1995)'
_exptl_crystal_colour colorless
_exptl_crystal_density_diffrn 1.065
_exptl_crystal_density_method 'not measured'
_exptl_crystal_description block
_exptl_crystal_F_000 2632.00
_exptl_crystal_size_max 0.220
_exptl_crystal_size_mid 0.050
_exptl_crystal_size_min 0.050
_platon_squeeze_details
;
;
_refine_diff_density_max 0.370
_refine_diff_density_min -0.320
_refine_ls_extinction_method none
_refine_ls_goodness_of_fit_ref 1.054
_refine_ls_hydrogen_treatment constr
_refine_ls_number_parameters 439
_refine_ls_number_reflns 8886
_refine_ls_number_restraints 0
_refine_ls_R_factor_gt 0.0613
_refine_ls_shift/su_max 0.000
_refine_ls_structure_factor_coef Fsqd
_refine_ls_weighting_details 'w = 1/[\s^2^(Fo^2^)+(0.1132P)^2^+1.2770P] where P=(Fo^2^+2Fc^2^)/3'
_refine_ls_weighting_scheme calc
_refine_ls_wR_factor_ref 0.1852
_reflns_number_gt 6613
_reflns_number_total 8886
_reflns_threshold_expression F^2^>2.0\s(F^2^)
_cod_data_source_file c4cc03645j2.cif
_cod_data_source_block 3-17
_cod_database_code 7115621

loop_
_symmetry_equiv_pos_site_id
_symmetry_equiv_pos_as_xyz
1 +X,+Y,+Z
2 -X,+Y,1/2-Z
3 -X,-Y,-Z
4 +X,-Y,1/2+Z
5 1/2+X,1/2+Y,+Z
6 1/2-X,1/2+Y,1/2-Z
7 1/2-X,1/2-Y,-Z
8 1/2+X,1/2-Y,1/2+Z

loop_
_atom_site_label
_atom_site_type_symbol
_atom_site_fract_x
_atom_site_fract_y
_atom_site_fract_z
_atom_site_U_iso_or_equiv
_atom_site_adp_type
_atom_site_occupancy
_atom_site_symmetry_multiplicity
_atom_site_calc_flag
_atom_site_refinement_flags
O1 O 0.21552(3) 0.12585(13) 0.36505(6) 0.0364(3) Uani 1.0 8 d .
O2 O 0.13220(4) 0.19026(13) 0.07970(7) 0.0416(4) Uani 1.0 8 d .
C1 C 0.04936(5) 0.1424(3) 0.41766(9) 0.0430(5) Uani 1.0 8 d .
C2 C 0.06713(4) 0.1468(2) 0.38042(8) 0.0357(4) Uani 1.0 8 d .
C3 C 0.04792(4) 0.14910(18) 0.31329(8) 0.0280(4) Uani 1.0 8 d .
C4 C 0.06569(4) 0.15187(17) 0.27289(8) 0.0260(4) Uani 1.0 8 d .
C5 C 0.04631(4) 0.15237(17) 0.20745(8) 0.0266(4) Uani 1.0 8 d .
C6 C 0.00778(4) 0.14890(18) 0.17704(8) 0.0284(4) Uani 1.0 8 d .
C7 C -0.01252(5) 0.1435(3) 0.11023(8) 0.0378(4) Uani 1.0 8 d .
C8 C 0.01005(4) 0.14934(17) 0.28420(7) 0.0260(4) Uani 1.0 8 d .
C9 C 0.10550(4) 0.14875(18) 0.30321(8) 0.0268(4) Uani 1.0 8 d .
C10 C 0.12307(4) 0.01311(18) 0.32291(8) 0.0303(4) Uani 1.0 8 d .
C11 C 0.16035(4) 0.00089(19) 0.34555(9) 0.0324(4) Uani 1.0 8 d .
C12 C 0.17945(4) 0.12669(19) 0.34724(8) 0.0302(4) Uani 1.0 8 d .
C13 C 0.16321(4) 0.27225(17) 0.33148(7) 0.0267(4) Uani 1.0 8 d .
C14 C 0.18310(4) 0.40605(18) 0.33701(8) 0.0299(4) Uani 1.0 8 d .
C15 C 0.16701(5) 0.54494(18) 0.32382(8) 0.0331(4) Uani 1.0 8 d .
C16 C 0.13006(5) 0.55634(19) 0.30366(8) 0.0346(4) Uani 1.0 8 d .
C17 C 0.10987(4) 0.42955(18) 0.29614(8) 0.0308(4) Uani 1.0 8 d .
C18 C 0.12575(4) 0.28259(18) 0.30976(8) 0.0269(4) Uani 1.0 8 d .
C19 C 0.23206(4) -0.01648(18) 0.37403(8) 0.0307(4) Uani 1.0 8 d .
C20 C 0.22867(4) -0.0975(2) 0.32084(9) 0.0358(4) Uani 1.0 8 d .
C21 C 0.24720(5) -0.2345(2) 0.33244(9) 0.0367(4) Uani 1.0 8 d .
C22 C 0.26861(5) -0.2867(2) 0.39400(9) 0.0360(4) Uani 1.0 8 d .
C23 C 0.27126(4) -0.2007(2) 0.44552(9) 0.0350(4) Uani 1.0 8 d .
C24 C 0.25289(4) -0.06392(19) 0.43674(9) 0.0328(4) Uani 1.0 8 d .
C25 C 0.20613(6) -0.0408(3) 0.25373(10) 0.0514(5) Uani 1.0 8 d .
C26 C 0.28896(5) -0.4329(3) 0.40486(11) 0.0458(5) Uani 1.0 8 d .
C27 C 0.25568(6) 0.0274(3) 0.49268(10) 0.0451(5) Uani 1.0 8 d .
C28 C 0.06543(4) 0.16002(18) 0.16692(8) 0.0275(4) Uani 1.0 8 d .
C29 C 0.07002(4) 0.29665(18) 0.14418(8) 0.0309(4) Uani 1.0 8 d .
C30 C 0.09150(5) 0.31174(19) 0.11275(9) 0.0344(4) Uani 1.0 8 d .
C31 C 0.10859(4) 0.18813(19) 0.10530(8) 0.0322(4) Uani 1.0 8 d .
C32 C 0.10256(4) 0.04014(18) 0.12321(8) 0.0287(4) Uani 1.0 8 d .
C33 C 0.11733(4) -0.09153(19) 0.11069(8) 0.0325(4) Uani 1.0 8 d .
C34 C 0.11045(5) -0.23140(19) 0.12734(9) 0.0368(4) Uani 1.0 8 d .
C35 C 0.08861(5) -0.24513(19) 0.15809(9) 0.0379(4) Uani 1.0 8 d .
C36 C 0.07423(5) -0.12001(18) 0.17137(8) 0.0336(4) Uani 1.0 8 d .
C37 C 0.08065(4) 0.02705(17) 0.15466(8) 0.0278(4) Uani 1.0 8 d .
C38 C 0.14032(5) 0.33084(18) 0.06118(9) 0.0329(4) Uani 1.0 8 d .
C39 C 0.12739(5) 0.3545(2) -0.00435(9) 0.0368(4) Uani 1.0 8 d .
C40 C 0.13629(5) 0.4899(2) -0.02400(9) 0.0366(4) Uani 1.0 8 d .
C41 C 0.15775(4) 0.59747(19) 0.02003(8) 0.0326(4) Uani 1.0 8 d .
C42 C 0.17116(4) 0.56598(19) 0.08523(8) 0.0319(4) Uani 1.0 8 d .
C43 C 0.16278(4) 0.43261(19) 0.10734(8) 0.0324(4) Uani 1.0 8 d .
C44 C 0.10529(6) 0.2353(3) -0.05238(11) 0.0560(6) Uani 1.0 8 d .
C45 C 0.16636(5) 0.7458(2) -0.00175(10) 0.0405(5) Uani 1.0 8 d .
C46 C 0.17747(5) 0.4027(3) 0.17804(9) 0.0433(5) Uani 1.0 8 d .
H1 H 0.0627 0.1387 0.4631 0.0516 Uiso 1.0 8 calc R
H2 H 0.0924 0.1482 0.4005 0.0428 Uiso 1.0 8 calc R
H7 H -0.0009 0.1406 0.0838 0.0453 Uiso 1.0 8 calc R
H10 H 0.1098 -0.0753 0.3213 0.0364 Uiso 1.0 8 calc R
H11 H 0.1719 -0.0942 0.3594 0.0389 Uiso 1.0 8 calc R
H14 H 0.2079 0.3989 0.3501 0.0358 Uiso 1.0 8 calc R
H15 H 0.1807 0.6338 0.3282 0.0397 Uiso 1.0 8 calc R
H16 H 0.1191 0.6533 0.2952 0.0415 Uiso 1.0 8 calc R
H17 H 0.0849 0.4395 0.2817 0.0370 Uiso 1.0 8 calc R
H21 H 0.2450 -0.2937 0.2969 0.0441 Uiso 1.0 8 calc R
H23 H 0.2859 -0.2357 0.4879 0.0420 Uiso 1.0 8 calc R
H25A H 0.2101 -0.1045 0.2233 0.0617 Uiso 1.0 8 calc R
H25B H 0.2127 0.0641 0.2503 0.0617 Uiso 1.0 8 calc R
H25C H 0.1809 -0.0451 0.2438 0.0617 Uiso 1.0 8 calc R
H26A H 0.3033 -0.4299 0.3818 0.0550 Uiso 1.0 8 calc R
H26B H 0.2722 -0.5178 0.3889 0.0550 Uiso 1.0 8 calc R
H26C H 0.3046 -0.4461 0.4509 0.0550 Uiso 1.0 8 calc R
H27A H 0.2318 0.0478 0.4878 0.0541 Uiso 1.0 8 calc R
H27B H 0.2677 0.1235 0.4944 0.0541 Uiso 1.0 8 calc R
H27C H 0.2694 -0.0294 0.5325 0.0541 Uiso 1.0 8 calc R
H29 H 0.0585 0.3837 0.1497 0.0371 Uiso 1.0 8 calc R
H30 H 0.0940 0.4077 0.0969 0.0413 Uiso 1.0 8 calc R
H33 H 0.1323 -0.0827 0.0904 0.0390 Uiso 1.0 8 calc R
H34 H 0.1204 -0.3193 0.1183 0.0441 Uiso 1.0 8 calc R
H35 H 0.0839 -0.3427 0.1696 0.0454 Uiso 1.0 8 calc R
H36 H 0.0597 -0.1316 0.1922 0.0403 Uiso 1.0 8 calc R
H40 H 0.1275 0.5091 -0.0686 0.0439 Uiso 1.0 8 calc R
H42 H 0.1865 0.6376 0.1156 0.0383 Uiso 1.0 8 calc R
H44A H 0.0971 0.2744 -0.0960 0.0673 Uiso 1.0 8 calc R
H44B H 0.0846 0.2097 -0.0457 0.0673 Uiso 1.0 8 calc R
H44C H 0.1198 0.1442 -0.0465 0.0673 Uiso 1.0 8 calc R
H45A H 0.1616 0.7371 -0.0467 0.0486 Uiso 1.0 8 calc R
H45B H 0.1916 0.7703 0.0251 0.0486 Uiso 1.0 8 calc R
H45C H 0.1515 0.8264 0.0022 0.0486 Uiso 1.0 8 calc R
H46A H 0.1601 0.4356 0.1925 0.0520 Uiso 1.0 8 calc R
H46B H 0.1998 0.4591 0.2014 0.0520 Uiso 1.0 8 calc R
H46C H 0.1821 0.2940 0.1863 0.0520 Uiso 1.0 8 calc R

loop_
_atom_site_aniso_label
_atom_site_aniso_U_11
_atom_site_aniso_U_22
_atom_site_aniso_U_33
_atom_site_aniso_U_12
_atom_site_aniso_U_13
_atom_site_aniso_U_23
O1 0.0219(6) 0.0329(6) 0.0563(8) 0.0030(5) 0.0195(6) 0.0050(6)
O2 0.0520(8) 0.0301(6) 0.0670(9) 0.0013(6) 0.0482(8) 0.0038(6)
C1 0.0298(9) 0.0725(14) 0.0283(9) 0.0053(9) 0.0147(8) 0.0035(9)
C2 0.0230(8) 0.0521(11) 0.0342(9) 0.0037(7) 0.0150(7) 0.0025(8)
C3 0.0242(8) 0.0302(8) 0.0323(9) 0.0016(6) 0.0155(7) 0.0013(7)
C4 0.0230(8) 0.0255(8) 0.0334(9) 0.0012(6) 0.0163(7) 0.0018(6)
C5 0.0265(8) 0.0257(8) 0.0332(9) -0.0013(6) 0.0184(7) -0.0014(7)
C6 0.0261(8) 0.0322(9) 0.0310(9) -0.0014(7) 0.0167(7) -0.0014(7)
C7 0.0301(9) 0.0576(12) 0.0320(9) -0.0036(8) 0.0197(8) -0.0026(8)
C8 0.0238(8) 0.0265(8) 0.0310(9) 0.0006(6) 0.0155(7) 0.0013(6)
C9 0.0240(8) 0.0312(8) 0.0290(8) 0.0014(6) 0.0155(7) 0.0016(7)
C10 0.0274(8) 0.0298(8) 0.0391(9) -0.0001(7) 0.0198(8) 0.0011(7)
C11 0.0265(8) 0.0300(8) 0.0435(10) 0.0052(7) 0.0184(8) 0.0044(7)
C12 0.0220(8) 0.0360(9) 0.0355(9) 0.0027(7) 0.0157(7) 0.0034(7)
C13 0.0240(8) 0.0305(8) 0.0266(8) 0.0001(6) 0.0125(7) -0.0006(7)
C14 0.0266(8) 0.0324(8) 0.0308(9) -0.0037(7) 0.0132(7) -0.0002(7)
C15 0.0351(9) 0.0291(8) 0.0348(9) -0.0032(7) 0.0159(8) -0.0007(7)
C16 0.0377(9) 0.0283(8) 0.0359(9) 0.0032(7) 0.0153(8) -0.0005(7)
C17 0.0278(8) 0.0322(9) 0.0326(9) 0.0033(7) 0.0138(7) 0.0002(7)
C18 0.0249(8) 0.0304(8) 0.0284(8) 0.0003(6) 0.0148(7) 0.0002(7)
C19 0.0209(8) 0.0316(8) 0.0430(10) 0.0014(6) 0.0176(7) 0.0054(7)
C20 0.0267(8) 0.0446(10) 0.0391(10) 0.0041(7) 0.0176(8) 0.0064(8)
C21 0.0322(9) 0.0423(10) 0.0424(10) 0.0015(8) 0.0229(8) -0.0020(8)
C22 0.0289(9) 0.0367(9) 0.0498(11) 0.0029(7) 0.0243(8) 0.0058(8)
C23 0.0295(9) 0.0376(9) 0.0401(10) 0.0028(7) 0.0179(8) 0.0084(8)
C24 0.0254(8) 0.0373(9) 0.0391(10) -0.0021(7) 0.0177(8) 0.0018(8)
C25 0.0467(12) 0.0667(14) 0.0374(11) 0.0097(10) 0.0164(10) 0.0087(10)
C26 0.0415(11) 0.0409(10) 0.0657(14) 0.0080(8) 0.0338(11) 0.0066(10)
C27 0.0485(12) 0.0438(11) 0.0458(11) -0.0027(9) 0.0240(10) -0.0039(9)
C28 0.0233(8) 0.0321(8) 0.0304(8) 0.0001(6) 0.0151(7) 0.0002(7)
C29 0.0300(8) 0.0302(8) 0.0391(9) 0.0029(7) 0.0215(8) 0.0000(7)
C30 0.0392(10) 0.0300(8) 0.0451(10) 0.0014(7) 0.0288(9) 0.0051(8)
C31 0.0330(9) 0.0345(9) 0.0399(10) 0.0002(7) 0.0259(8) 0.0010(7)
C32 0.0284(8) 0.0298(8) 0.0316(9) -0.0011(7) 0.0171(7) -0.0006(7)
C33 0.0320(9) 0.0345(9) 0.0377(10) 0.0013(7) 0.0217(8) -0.0006(7)
C34 0.0426(10) 0.0298(9) 0.0454(11) 0.0027(8) 0.0266(9) -0.0023(8)
C35 0.0468(11) 0.0280(9) 0.0465(11) -0.0011(8) 0.0280(9) 0.0019(8)
C36 0.0379(9) 0.0323(9) 0.0389(10) -0.0035(7) 0.0248(8) -0.0017(7)
C37 0.0256(8) 0.0300(8) 0.0304(8) -0.0011(7) 0.0151(7) -0.0014(7)
C38 0.0387(9) 0.0292(8) 0.0453(10) -0.0009(7) 0.0316(9) 0.0005(7)
C39 0.0387(10) 0.0388(10) 0.0410(10) -0.0076(8) 0.0252(9) -0.0067(8)
C40 0.0404(10) 0.0414(10) 0.0329(9) -0.0052(8) 0.0209(8) -0.0013(8)
C41 0.0333(9) 0.0355(9) 0.0362(9) -0.0012(7) 0.0222(8) -0.0015(7)
C42 0.0299(9) 0.0357(9) 0.0347(9) -0.0014(7) 0.0186(8) -0.0028(7)
C43 0.0334(9) 0.0378(9) 0.0344(9) 0.0055(7) 0.0228(8) 0.0025(7)
C44 0.0633(14) 0.0524(12) 0.0576(14) -0.0246(11) 0.0321(12) -0.0175(11)
C45 0.0475(11) 0.0371(10) 0.0447(11) -0.0048(8) 0.0279(10) 0.0012(8)
C46 0.0466(11) 0.0515(11) 0.0379(10) 0.0104(9) 0.0246(9) 0.0060(9)

loop_
_atom_type_symbol
_atom_type_description
_atom_type_scat_dispersion_real
_atom_type_scat_dispersion_imag
_atom_type_scat_source
C C 0.0033 0.0016
;
International Tables for Crystallography
(1992, Vol. C, Tables 4.2.6.8 and 6.1.1.4)
;
H H 0.0000 0.0000
;
International Tables for Crystallography
(1992, Vol. C, Table 6.1.1.4)
;
O O 0.0106 0.0060
;
International Tables for Crystallography
(1992, Vol. C, Tables 4.2.6.8 and 6.1.1.4)
;

loop_
_geom_angle_atom_site_label_1
_geom_angle_atom_site_label_2
_geom_angle_atom_site_label_3
_geom_angle
_geom_angle_publ_flag
_geom_angle_site_symmetry_1
_geom_angle_site_symmetry_3
C12 O1 C19 116.95(13) yes . .
C31 O2 C38 118.22(16) yes . .
C2 C1 C7 121.17(17) yes . 2_555
C1 C2 C3 120.30(15) yes . .
C2 C3 C4 121.70(15) yes . .
C2 C3 C8 118.91(19) yes . .
C4 C3 C8 119.39(14) yes . .
C3 C4 C5 120.54(15) yes . .
C3 C4 C9 119.60(14) yes . .
C5 C4 C9 119.83(19) yes . .
C4 C5 C6 120.81(19) yes . .
C4 C5 C28 119.31(15) yes . .
C6 C5 C28 119.87(15) yes . .
C5 C6 C7 121.7(2) yes . .
C5 C6 C8 119.40(15) yes . 2_555
C7 C6 C8 118.87(16) yes . 2_555
C1 C7 C6 120.6(3) yes 2_555 .
C3 C8 C6 120.17(14) yes . 2_555
C3 C8 C8 119.80(18) yes . 2_555
C6 C8 C8 120.03(14) yes 2_555 2_555
C4 C9 C10 119.52(15) yes . .
C4 C9 C18 121.63(14) yes . .
C10 C9 C18 118.79(15) yes . .
C9 C10 C11 121.96(16) yes . .
C10 C11 C12 119.38(15) yes . .
O1 C12 C11 124.07(15) yes . .
O1 C12 C13 114.61(15) yes . .
C11 C12 C13 121.31(16) yes . .
C12 C13 C14 122.16(15) yes . .
C12 C13 C18 118.33(15) yes . .
C14 C13 C18 119.51(14) yes . .
C13 C14 C15 120.87(16) yes . .
C14 C15 C16 119.90(17) yes . .
C15 C16 C17 120.86(16) yes . .
C16 C17 C18 120.86(16) yes . .
C9 C18 C13 119.91(14) yes . .
C9 C18 C17 122.13(15) yes . .
C13 C18 C17 117.96(15) yes . .
O1 C19 C20 119.13(14) yes . .
O1 C19 C24 117.31(16) yes . .
C20 C19 C24 123.44(16) yes . .
C19 C20 C21 116.96(16) yes . .
C19 C20 C25 121.62(17) yes . .
C21 C20 C25 121.42(19) yes . .
C20 C21 C22 122.1(2) yes . .
C21 C22 C23 118.61(17) yes . .
C21 C22 C26 120.7(2) yes . .
C23 C22 C26 120.65(17) yes . .
C22 C23 C24 121.77(16) yes . .
C19 C24 C23 117.14(19) yes . .
C19 C24 C27 121.51(16) yes . .
C23 C24 C27 121.34(16) yes . .
C5 C28 C29 119.92(16) yes . .
C5 C28 C37 120.75(16) yes . .
C29 C28 C37 119.2(2) yes . .
C28 C29 C30 121.73(17) yes . .
C29 C30 C31 119.72(17) yes . .
O2 C31 C30 125.15(18) yes . .
O2 C31 C32 113.68(16) yes . .
C30 C31 C32 121.2(2) yes . .
C31 C32 C33 122.39(19) yes . .
C31 C32 C37 118.05(16) yes . .
C33 C32 C37 119.56(16) yes . .
C32 C33 C34 120.8(2) yes . .
C33 C34 C35 119.85(18) yes . .
C34 C35 C36 120.70(18) yes . .
C35 C36 C37 121.1(3) yes . .
C28 C37 C32 119.68(16) yes . .
C28 C37 C36 122.4(2) yes . .
C32 C37 C36 117.91(17) yes . .
O2 C38 C39 116.44(15) yes . .
O2 C38 C43 120.32(17) yes . .
C39 C38 C43 123.00(18) yes . .
C38 C39 C40 117.74(16) yes . .
C38 C39 C44 120.95(19) yes . .
C40 C39 C44 121.29(19) yes . .
C39 C40 C41 121.59(18) yes . .
C40 C41 C42 118.50(17) yes . .
C40 C41 C45 121.20(17) yes . .
C42 C41 C45 120.29(15) yes . .
C41 C42 C43 122.06(15) yes . .
C38 C43 C42 117.02(17) yes . .
C38 C43 C46 122.27(17) yes . .
C42 C43 C46 120.71(15) yes . .
C2 C1 H1 119.403 no . .
C7 C1 H1 119.429 no 2_555 .
C1 C2 H2 119.850 no . .
C3 C2 H2 119.850 no . .
C1 C7 H7 119.722 no 2_555 .
C6 C7 H7 119.727 no . .
C9 C10 H10 119.013 no . .
C11 C10 H10 119.024 no . .
C10 C11 H11 120.312 no . .
C12 C11 H11 120.306 no . .
C13 C14 H14 119.568 no . .
C15 C14 H14 119.562 no . .
C14 C15 H15 120.062 no . .
C16 C15 H15 120.036 no . .
C15 C16 H16 119.584 no . .
C17 C16 H16 119.560 no . .
C16 C17 H17 119.568 no . .
C18 C17 H17 119.572 no . .
C20 C21 H21 118.973 no . .
C22 C21 H21 118.961 no . .
C22 C23 H23 119.117 no . .
C24 C23 H23 119.113 no . .
C20 C25 H25A 109.469 no . .
C20 C25 H25B 109.458 no . .
C20 C25 H25C 109.484 no . .
H25A C25 H25B 109.462 no . .
H25A C25 H25C 109.471 no . .
H25B C25 H25C 109.484 no . .
C22 C26 H26A 109.478 no . .
C22 C26 H26B 109.448 no . .
C22 C26 H26C 109.459 no . .
H26A C26 H26B 109.480 no . .
H26A C26 H26C 109.497 no . .
H26B C26 H26C 109.465 no . .
C24 C27 H27A 109.477 no . .
C24 C27 H27B 109.473 no . .
C24 C27 H27C 109.470 no . .
H27A C27 H27B 109.476 no . .
H27A C27 H27C 109.471 no . .
H27B C27 H27C 109.460 no . .
C28 C29 H29 119.150 no . .
C30 C29 H29 119.123 no . .
C29 C30 H30 120.136 no . .
C31 C30 H30 120.145 no . .
C32 C33 H33 119.580 no . .
C34 C33 H33 119.587 no . .
C33 C34 H34 120.059 no . .
C35 C34 H34 120.091 no . .
C34 C35 H35 119.672 no . .
C36 C35 H35 119.627 no . .
C35 C36 H36 119.433 no . .
C37 C36 H36 119.434 no . .
C39 C40 H40 119.204 no . .
C41 C40 H40 119.209 no . .
C41 C42 H42 118.972 no . .
C43 C42 H42 118.964 no . .
C39 C44 H44A 109.475 no . .
C39 C44 H44B 109.454 no . .
C39 C44 H44C 109.484 no . .
H44A C44 H44B 109.474 no . .
H44A C44 H44C 109.484 no . .
H44B C44 H44C 109.456 no . .
C41 C45 H45A 109.474 no . .
C41 C45 H45B 109.481 no . .
C41 C45 H45C 109.464 no . .
H45A C45 H45B 109.468 no . .
H45A C45 H45C 109.471 no . .
H45B C45 H45C 109.469 no . .
C43 C46 H46A 109.458 no . .
C43 C46 H46B 109.479 no . .
C43 C46 H46C 109.473 no . .
H46A C46 H46B 109.469 no . .
H46A C46 H46C 109.472 no . .
H46B C46 H46C 109.476 no . .

loop_
_geom_bond_atom_site_label_1
_geom_bond_atom_site_label_2
_geom_bond_distance
_geom_bond_publ_flag
_geom_bond_site_symmetry_2
O1 C12 1.382(2) yes .
O1 C19 1.405(2) yes .
O2 C31 1.379(3) yes .
O2 C38 1.407(3) yes .
C1 C2 1.387(4) yes .
C1 C7 1.384(3) yes 2_555
C2 C3 1.401(3) yes .
C3 C4 1.452(3) yes .
C3 C8 1.422(3) yes .
C4 C5 1.367(3) yes .
C4 C9 1.495(3) yes .
C5 C6 1.446(3) yes .
C5 C28 1.503(3) yes .
C6 C7 1.399(3) yes .
C6 C8 1.420(3) yes 2_555
C8 C8 1.429(2) yes 2_555
C9 C10 1.371(3) yes .
C9 C18 1.424(3) yes .
C10 C11 1.416(3) yes .
C11 C12 1.362(3) yes .
C12 C13 1.422(3) yes .
C13 C14 1.420(3) yes .
C13 C18 1.425(3) yes .
C14 C15 1.366(3) yes .
C15 C16 1.411(3) yes .
C16 C17 1.368(3) yes .
C17 C18 1.427(3) yes .
C19 C20 1.386(3) yes .
C19 C24 1.386(3) yes .
C20 C21 1.397(3) yes .
C20 C25 1.502(3) yes .
C21 C22 1.383(3) yes .
C22 C23 1.386(3) yes .
C22 C26 1.505(3) yes .
C23 C24 1.398(3) yes .
C24 C27 1.496(4) yes .
C28 C29 1.367(3) yes .
C28 C37 1.428(3) yes .
C29 C30 1.412(4) yes .
C30 C31 1.362(3) yes .
C31 C32 1.429(3) yes .
C32 C33 1.411(3) yes .
C32 C37 1.427(3) yes .
C33 C34 1.365(3) yes .
C34 C35 1.411(4) yes .
C35 C36 1.362(3) yes .
C36 C37 1.417(3) yes .
C38 C39 1.389(3) yes .
C38 C43 1.391(3) yes .
C39 C40 1.392(3) yes .
C39 C44 1.510(3) yes .
C40 C41 1.389(3) yes .
C41 C42 1.392(3) yes .
C41 C45 1.508(3) yes .
C42 C43 1.395(3) yes .
C43 C46 1.502(3) yes .
C1 H1 0.950 no .
C2 H2 0.950 no .
C7 H7 0.950 no .
C10 H10 0.950 no .
C11 H11 0.950 no .
C14 H14 0.950 no .
C15 H15 0.950 no .
C16 H16 0.950 no .
C17 H17 0.950 no .
C21 H21 0.950 no .
C23 H23 0.950 no .
C25 H25A 0.980 no .
C25 H25B 0.980 no .
C25 H25C 0.980 no .
C26 H26A 0.980 no .
C26 H26B 0.980 no .
C26 H26C 0.980 no .
C27 H27A 0.980 no .
C27 H27B 0.980 no .
C27 H27C 0.980 no .
C29 H29 0.950 no .
C30 H30 0.950 no .
C33 H33 0.950 no .
C34 H34 0.950 no .
C35 H35 0.950 no .
C36 H36 0.950 no .
C40 H40 0.950 no .
C42 H42 0.950 no .
C44 H44A 0.980 no .
C44 H44B 0.980 no .
C44 H44C 0.980 no .
C45 H45A 0.980 no .
C45 H45B 0.980 no .
C45 H45C 0.980 no .
C46 H46A 0.980 no .
C46 H46B 0.980 no .
C46 H46C 0.980 no .

loop_
_geom_contact_atom_site_label_1
_geom_contact_atom_site_label_2
_geom_contact_distance
_geom_contact_publ_flag
_geom_contact_site_symmetry_2
O1 C14 2.755(2) no .
O1 C25 2.858(3) no .
O1 C27 2.814(3) no .
O2 C33 2.742(3) no .
O2 C44 2.793(3) no .
O2 C46 2.904(3) no .
C1 C8 2.788(3) no .
C2 C6 2.813(3) no 2_555
C2 C9 2.929(3) no .
C2 C10 3.420(3) no .
C3 C6 2.846(3) no .
C3 C7 2.810(4) no 2_555
C3 C10 3.301(3) no .
C3 C18 3.527(3) no .
C4 C8 2.845(3) no 2_555
C4 C17 2.974(3) no .
C4 C29 3.355(3) no .
C4 C36 3.510(3) no .
C4 C37 3.299(3) no .
C5 C8 2.846(3) no .
C5 C10 3.3603(19) no .
C5 C17 3.519(2) no .
C5 C18 3.308(2) no .
C5 C36 2.965(3) no .
C6 C29 3.324(3) no .
C6 C37 3.517(3) no .
C7 C28 2.934(3) no .
C7 C29 3.472(3) no .
C9 C12 2.810(3) no .
C9 C28 2.848(3) no .
C9 C29 3.565(3) no .
C9 C37 3.319(3) no .
C10 C13 2.797(3) no .
C10 C28 3.578(3) no .
C10 C36 3.394(3) no .
C10 C37 3.505(3) no .
C11 C18 2.809(3) no .
C11 C19 2.790(3) no .
C11 C20 3.307(3) no .
C11 C24 3.536(2) no .
C11 C25 3.508(4) no .
C12 C20 3.128(3) no .
C12 C24 3.298(2) no .
C12 C25 3.242(4) no .
C12 C27 3.561(3) no .
C13 C16 2.798(3) no .
C14 C17 2.794(3) no .
C15 C18 2.823(3) no .
C17 C29 3.374(3) no .
C18 C28 3.323(2) no .
C18 C29 3.497(3) no .
C19 C22 2.760(3) no .
C20 C23 2.789(3) no .
C21 C24 2.784(3) no .
C28 C31 2.806(3) no .
C29 C32 2.805(3) no .
C30 C37 2.809(3) no .
C30 C38 2.831(4) no .
C30 C43 3.249(3) no .
C30 C46 3.327(3) no .
C31 C39 3.354(4) no .
C31 C43 3.128(3) no .
C31 C46 3.225(3) no .
C32 C35 2.791(3) no .
C33 C36 2.786(4) no .
C34 C37 2.815(3) no .
C38 C41 2.766(3) no .
C39 C42 2.783(3) no .
C40 C43 2.796(3) no .
O2 C26 3.359(3) no 6_555
C16 C35 3.505(3) no 1_565
C21 C46 3.515(4) no 6_545
C22 C43 3.495(3) no 6_545
C26 O2 3.359(3) no 6_545
C26 C38 3.575(3) no 6_545
C26 C45 3.580(3) no 6_535
C35 C16 3.505(3) no 1_545
C38 C26 3.575(3) no 6_555
C43 C22 3.495(3) no 6_555
C45 C26 3.580(3) no 6_565
C46 C21 3.515(4) no 6_555
O1 H11 2.6361 no .
O1 H14 2.4339 no .
O1 H25B 2.6911 no .
O1 H25C 2.9442 no .
O1 H27A 2.7207 no .
O1 H27B 2.8147 no .
O2 H30 2.6518 no .
O2 H33 2.4206 no .
O2 H44B 2.7000 no .
O2 H44C 2.7855 no .
O2 H46A 3.1937 no .
O2 H46C 2.5857 no .
C2 H7 3.2658 no 2_555
C2 H10 3.3599 no .
C3 H1 3.2719 no .
C3 H10 3.2144 no .
C3 H17 3.2579 no .
C4 H2 2.6687 no .
C4 H10 2.6146 no .
C4 H17 2.6431 no .
C4 H29 3.4352 no .
C4 H36 3.0736 no .
C5 H7 2.6614 no .
C5 H10 3.4325 no .
C5 H17 3.0817 no .
C5 H29 2.6262 no .
C5 H36 2.6274 no .
C6 H1 3.2696 no 2_555
C6 H29 3.2461 no .
C6 H36 3.2142 no .
C7 H2 3.2661 no 2_555
C7 H29 3.4329 no .
C8 H2 3.2919 no .
C8 H7 3.2875 no 2_555
C9 H2 2.5794 no .
C9 H11 3.2873 no .
C9 H17 2.6799 no .
C9 H36 3.4653 no .
C10 H2 2.9244 no .
C10 H36 3.2644 no .
C11 H25C 2.9148 no .
C11 H27A 3.3395 no .
C12 H10 3.2473 no .
C12 H14 2.6725 no .
C12 H25B 3.2173 no .
C12 H25C 2.8822 no .
C12 H27A 3.0878 no .
C13 H11 3.2850 no .
C13 H15 3.2815 no .
C13 H17 3.3043 no .
C13 H46A 3.5073 no .
C14 H16 3.2556 no .
C14 H46A 3.0750 no .
C14 H46B 3.5834 no .
C15 H17 3.2719 no .
C15 H46A 3.1076 no .
C16 H14 3.2621 no .
C16 H46A 3.5435 no .
C17 H15 3.2686 no .
C17 H29 3.1339 no .
C18 H2 3.2627 no .
C18 H10 3.2644 no .
C18 H14 3.3132 no .
C18 H16 3.2866 no .
C19 H11 2.4969 no .
C19 H21 3.2320 no .
C19 H23 3.2357 no .
C19 H25A 3.3057 no .
C19 H25B 2.7209 no .
C19 H25C 2.8268 no .
C19 H27A 2.7300 no .
C19 H27B 2.8025 no .
C19 H27C 3.3032 no .
C20 H11 2.9222 no .
C21 H23 3.2376 no .
C21 H25A 2.5759 no .
C21 H25B 3.1930 no .
C21 H25C 3.0990 no .
C21 H26A 2.7224 no .
C21 H26B 2.7975 no .
C21 H26C 3.3008 no .
C23 H21 3.2372 no .
C23 H26A 3.1616 no .
C23 H26B 3.1030 no .
C23 H26C 2.5539 no .
C23 H27A 3.1749 no .
C23 H27B 3.1093 no .
C23 H27C 2.5661 no .
C24 H11 3.0593 no .
C25 H11 3.4223 no .
C25 H21 2.6783 no .
C25 H46C 3.2831 no .
C26 H21 2.6532 no .
C26 H23 2.6561 no .
C27 H23 2.6755 no .
C28 H7 2.5822 no .
C28 H17 3.4567 no .
C28 H30 3.2767 no .
C28 H36 2.6756 no .
C29 H7 2.9969 no .
C29 H17 3.2395 no .
C30 H46A 2.8496 no .
C30 H46C 3.4024 no .
C31 H29 3.2481 no .
C31 H33 2.6729 no .
C31 H44B 3.2088 no .
C31 H46A 3.0983 no .
C31 H46C 2.9498 no .
C32 H25C 3.3056 no .
C32 H30 3.2891 no .
C32 H34 3.2727 no .
C32 H36 3.2968 no .
C33 H25A 3.5823 no .
C33 H25C 3.0706 no .
C33 H35 3.2551 no .
C34 H25C 3.3999 no .
C34 H36 3.2660 no .
C35 H33 3.2612 no .
C36 H10 3.1485 no .
C36 H34 3.2632 no .
C37 H7 3.2214 no .
C37 H29 3.2695 no .
C37 H33 3.3091 no .
C37 H35 3.2760 no .
C38 H30 2.5448 no .
C38 H40 3.2400 no .
C38 H42 3.2355 no .
C38 H44A 3.3132 no .
C38 H44B 2.7472 no .
C38 H44C 2.7964 no .
C38 H46A 2.9425 no .
C38 H46B 3.2886 no .
C38 H46C 2.6581 no .
C39 H30 3.2995 no .
C40 H42 3.2454 no .
C40 H44A 2.5755 no .
C40 H44B 3.1791 no .
C40 H44C 3.1178 no .
C40 H45A 2.5894 no .
C40 H45B 3.2292 no .
C40 H45C 3.0392 no .
C42 H40 3.2477 no .
C42 H45A 3.2935 no .
C42 H45B 2.6618 no .
C42 H45C 2.8757 no .
C42 H46A 2.9876 no .
C42 H46B 2.5971 no .
C42 H46C 3.2512 no .
C43 H30 2.8074 no .
C44 H40 2.6799 no .
C45 H40 2.6741 no .
C45 H42 2.6552 no .
C46 H25B 3.4188 no .
C46 H30 3.1446 no .
C46 H42 2.6618 no .
H1 H2 2.3267 no .
H1 H7 2.3213 no 2_555
H2 H10 3.0191 no .
H7 H29 3.1175 no .
H7 H36 3.5780 no .
H10 H11 2.3563 no .
H10 H36 2.8298 no .
H11 H25C 2.9342 no .
H11 H27A 3.1665 no .
H14 H15 2.3104 no .
H14 H46A 3.3119 no .
H14 H46B 3.3788 no .
H14 H46C 3.5955 no .
H15 H16 2.3556 no .
H15 H46A 3.3744 no .
H16 H17 2.3052 no .
H17 H29 2.8077 no .
H21 H25A 2.3676 no .
H21 H25B 3.4136 no .
H21 H25C 3.2548 no .
H21 H26A 2.6399 no .
H21 H26B 2.7566 no .
H21 H26C 3.5816 no .
H23 H26A 3.3647 no .
H23 H26B 3.2671 no .
H23 H26C 2.3336 no .
H23 H27A 3.3882 no .
H23 H27B 3.2799 no .
H23 H27C 2.3570 no .
H25A H33 3.3384 no .
H25B H46C 2.5006 no .
H25C H33 3.2368 no .
H25C H46C 3.2898 no .
H29 H30 2.3512 no .
H30 H46A 2.6723 no .
H30 H46C 3.4750 no .
H33 H34 2.3096 no .
H34 H35 2.3581 no .
H35 H36 2.2989 no .
H40 H44A 2.3630 no .
H40 H44B 3.3798 no .
H40 H44C 3.2991 no .
H40 H45A 2.3896 no .
H40 H45B 3.4646 no .
H40 H45C 3.1729 no .
H42 H45A 3.5591 no .
H42 H45B 2.5155 no .
H42 H45C 2.9017 no .
H42 H46A 3.0809 no .
H42 H46B 2.4089 no .
H42 H46C 3.4988 no .
O2 H26A 2.6631 no 6_555
O2 H26C 3.2909 no 6_555
C1 H44B 3.3806 no 4_555
C2 H44B 3.5004 no 4_555
C2 H44C 3.3122 no 4_555
C2 H45C 3.4002 no 4_565
C9 H45A 3.3701 no 4_565
C10 H16 3.2281 no 1_545
C10 H44C 3.4191 no 4_555
C10 H45A 3.5042 no 4_565
C11 H15 3.4216 no 1_545
C11 H16 3.4560 no 1_545
C11 H45A 3.4046 no 4_565
C12 H45A 3.1458 no 4_565
C13 H45A 2.8863 no 4_565
C14 H26B 3.4460 no 1_565
C14 H27B 3.5288 no 7_556
C14 H27C 2.9888 no 7_556
C14 H45A 3.4786 no 4_565
C15 H11 3.2729 no 1_565
C15 H27C 3.2054 no 7_556
C16 H10 3.4326 no 1_565
C16 H11 3.4952 no 1_565
C16 H35 2.9733 no 1_565
C16 H40 3.0975 no 4_565
C16 H44A 3.5604 no 4_565
C17 H35 3.3229 no 1_565
C17 H40 2.9536 no 4_565
C18 H40 3.3628 no 4_565
C18 H45A 2.9942 no 4_565
C20 H15 3.1744 no 1_545
C20 H46B 3.3314 no 6_545
C21 H15 2.9989 no 1_545
C21 H25B 3.5755 no 6_545
C21 H46B 3.1923 no 6_545
C21 H46C 3.2199 no 6_545
C22 H14 3.5910 no 1_545
C22 H15 3.3772 no 1_545
C22 H27C 3.2712 no 7_546
C22 H46C 3.4588 no 6_545
C23 H23 3.4679 no 7_546
C23 H27A 3.4661 no 7_546
C23 H27C 3.1125 no 7_546
C24 H23 3.4025 no 7_546
C25 H21 3.5570 no 6_555
C25 H26A 3.1683 no 6_555
C26 H14 3.3951 no 1_545
C26 H25A 3.3789 no 6_545
C26 H27A 3.1830 no 7_546
C26 H27C 3.4126 no 7_546
C26 H33 3.5334 no 6_545
C26 H45B 2.9975 no 6_535
C26 H45C 3.2492 no 6_535
C26 H46C 3.5282 no 6_545
C27 H14 3.3415 no 7_556
C27 H23 3.2627 no 7_546
C27 H26B 3.4739 no 7_546
C27 H26C 3.4378 no 7_546
C27 H27B 3.2905 no 7_556
C27 H45B 3.2527 no 6_545
C29 H35 3.2405 no 1_565
C30 H34 3.4564 no 1_565
C30 H35 3.4009 no 1_565
C33 H1 3.1830 no 4_554
C33 H26A 3.5696 no 6_555
C33 H45C 3.5248 no 1_545
C34 H1 3.5245 no 4_554
C34 H30 3.2666 no 1_545
C34 H42 3.5387 no 1_545
C34 H46A 3.5252 no 1_545
C35 H16 2.9975 no 1_545
C35 H29 3.4850 no 1_545
C35 H30 3.4331 no 1_545
C36 H16 3.3107 no 1_545
C38 H26A 3.1331 no 6_555
C38 H26C 3.4723 no 6_555
C39 H23 3.5882 no 6_555
C40 H23 3.5923 no 6_555
C41 H27B 3.3224 no 6_555
C41 H34 3.4139 no 1_565
C42 H33 3.5355 no 1_565
C42 H34 2.7827 no 1_565
C43 H26A 3.4640 no 6_555
C43 H34 2.9123 no 1_565
C44 H2 3.5214 no 4_554
C44 H10 3.3615 no 4_554
C45 H2 3.0504 no 4_564
C45 H26B 3.4328 no 6_565
C45 H26C 2.9944 no 6_565
C45 H27A 3.4080 no 4_564
C45 H27B 2.9148 no 6_555
C45 H33 3.4456 no 1_565
C46 H21 3.5054 no 6_555
C46 H26A 3.5029 no 6_555
C46 H34 3.2699 no 1_565
H1 C33 3.1830 no 4_555
H1 C34 3.5245 no 4_555
H1 H33 3.1189 no 4_555
H1 H44B 3.2426 no 4_555
H1 H44C 3.5460 no 4_555
H1 H45C 3.4392 no 4_565
H2 C44 3.5214 no 4_555
H2 C45 3.0504 no 4_565
H2 H40 3.2972 no 4_565
H2 H44B 3.4695 no 4_555
H2 H44C 2.8654 no 4_555
H2 H45A 2.7886 no 4_565
H2 H45C 2.5478 no 4_565
H10 C16 3.4326 no 1_545
H10 C44 3.3615 no 4_555
H10 H16 2.5446 no 1_545
H10 H44A 2.8414 no 4_555
H10 H44C 2.9898 no 4_555
H11 C15 3.2729 no 1_545
H11 C16 3.4952 no 1_545
H11 H15 2.5838 no 1_545
H11 H16 3.0211 no 1_545
H11 H23 3.5170 no 7_546
H14 C22 3.5910 no 1_565
H14 C26 3.3951 no 1_565
H14 C27 3.3415 no 7_556
H14 H26B 2.5414 no 1_565
H14 H27A 3.5026 no 7_556
H14 H27B 3.3063 no 7_556
H14 H27C 2.7199 no 7_556
H15 C11 3.4216 no 1_565
H15 C20 3.1744 no 1_565
H15 C21 2.9989 no 1_565
H15 C22 3.3772 no 1_565
H15 H11 2.5838 no 1_565
H15 H21 3.1867 no 1_565
H15 H25C 3.4577 no 1_565
H15 H27C 3.1038 no 7_556
H16 C10 3.2281 no 1_565
H16 C11 3.4560 no 1_565
H16 C35 2.9975 no 1_565
H16 C36 3.3107 no 1_565
H16 H10 2.5446 no 1_565
H16 H11 3.0211 no 1_565
H16 H35 2.6180 no 1_565
H16 H36 3.1879 no 1_565
H16 H40 3.3639 no 4_565
H16 H44A 3.1491 no 4_565
H17 H35 3.2359 no 1_565
H17 H40 3.1558 no 4_565
H21 C25 3.5570 no 6_545
H21 C46 3.5054 no 6_545
H21 H15 3.1867 no 1_545
H21 H25A 3.4866 no 6_545
H21 H25B 2.7911 no 6_545
H21 H46B 3.0813 no 1_545
H21 H46B 3.2131 no 6_545
H21 H46C 3.0182 no 6_545
H23 C23 3.4679 no 7_546
H23 C24 3.4025 no 7_546
H23 C27 3.2627 no 7_546
H23 C39 3.5882 no 6_545
H23 C40 3.5923 no 6_545
H23 H11 3.5170 no 7_546
H23 H23 3.3417 no 7_546
H23 H27A 2.9753 no 7_546
H23 H27C 2.9926 no 7_546
H25A C26 3.3789 no 6_555
H25A H21 3.4866 no 6_555
H25A H26A 2.7350 no 6_555
H25A H26B 3.1403 no 6_555
H25A H42 3.1977 no 1_545
H25A H46B 3.4299 no 6_545
H25B C21 3.5755 no 6_555
H25B H21 2.7911 no 6_555
H25B H26A 2.8495 no 6_555
H25B H46B 3.4597 no 6_545
H25C H15 3.4577 no 1_545
H25C H26A 3.4535 no 6_555
H26A O2 2.6631 no 6_545
H26A C25 3.1683 no 6_545
H26A C33 3.5696 no 6_545
H26A C38 3.1331 no 6_545
H26A C43 3.4640 no 6_545
H26A C46 3.5029 no 6_545
H26A H25A 2.7350 no 6_545
H26A H25B 2.8495 no 6_545
H26A H25C 3.4535 no 6_545
H26A H33 2.8308 no 6_545
H26A H45B 3.3705 no 6_535
H26A H45C 3.3008 no 6_535
H26A H46C 2.7791 no 6_545
H26B C14 3.4460 no 1_545
H26B C27 3.4739 no 7_546
H26B C45 3.4328 no 6_535
H26B H14 2.5414 no 1_545
H26B H25A 3.1403 no 6_545
H26B H27A 2.9794 no 7_546
H26B H27C 3.0984 no 7_546
H26B H42 3.5311 no 6_535
H26B H45B 2.6587 no 6_535
H26B H45C 3.3546 no 6_535
H26C O2 3.2909 no 6_545
H26C C27 3.4378 no 7_546
H26C C38 3.4723 no 6_545
H26C C45 2.9944 no 6_535
H26C H27A 2.6913 no 7_546
H26C H27C 3.3272 no 7_546
H26C H33 3.4434 no 6_545
H26C H44C 3.0479 no 6_545
H26C H45A 3.4552 no 6_535
H26C H45B 2.5519 no 6_535
H26C H45C 2.6085 no 6_535
H27A C23 3.4661 no 7_546
H27A C26 3.1830 no 7_546
H27A C45 3.4080 no 4_565
H27A H14 3.5026 no 7_556
H27A H23 2.9753 no 7_546
H27A H26B 2.9794 no 7_546
H27A H26C 2.6913 no 7_546
H27A H27B 2.9278 no 7_556
H27A H45A 3.2895 no 4_565
H27A H45B 2.7525 no 4_565
H27B C14 3.5288 no 7_556
H27B C27 3.2905 no 7_556
H27B C41 3.3224 no 6_545
H27B C45 2.9148 no 6_545
H27B H14 3.3063 no 7_556
H27B H27A 2.9278 no 7_556
H27B H27B 2.7660 no 7_556
H27B H45A 2.8366 no 6_545
H27B H45B 2.3584 no 6_545
H27C C14 2.9888 no 7_556
H27C C15 3.2054 no 7_556
H27C C22 3.2712 no 7_546
H27C C23 3.1125 no 7_546
H27C C26 3.4126 no 7_546
H27C H14 2.7199 no 7_556
H27C H15 3.1038 no 7_556
H27C H23 2.9926 no 7_546
H27C H26B 3.0984 no 7_546
H27C H26C 3.3272 no 7_546
H29 C35 3.4850 no 1_565
H29 H35 2.5950 no 1_565
H30 C34 3.2666 no 1_565
H30 C35 3.4331 no 1_565
H30 H34 2.6027 no 1_565
H30 H35 2.9339 no 1_565
H33 C26 3.5334 no 6_555
H33 C42 3.5355 no 1_545
H33 C45 3.4456 no 1_545
H33 H1 3.1189 no 4_554
H33 H26A 2.8308 no 6_555
H33 H26C 3.4434 no 6_555
H33 H42 3.2311 no 1_545
H33 H45C 2.6673 no 1_545
H34 C30 3.4564 no 1_545
H34 C41 3.4139 no 1_545
H34 C42 2.7827 no 1_545
H34 C43 2.9123 no 1_545
H34 C46 3.2699 no 1_545
H34 H30 2.6027 no 1_545
H34 H42 2.8464 no 1_545
H34 H46A 2.8009 no 1_545
H34 H46B 3.5869 no 1_545
H35 C16 2.9733 no 1_545
H35 C17 3.3229 no 1_545
H35 C29 3.2405 no 1_545
H35 C30 3.4009 no 1_545
H35 H16 2.6180 no 1_545
H35 H17 3.2359 no 1_545
H35 H29 2.5950 no 1_545
H35 H30 2.9339 no 1_545
H35 H46A 3.5919 no 1_545
H36 H16 3.1879 no 1_545
H40 C16 3.0975 no 4_564
H40 C17 2.9536 no 4_564
H40 C18 3.3628 no 4_564
H40 H2 3.2972 no 4_564
H40 H16 3.3639 no 4_564
H40 H17 3.1558 no 4_564
H42 C34 3.5387 no 1_565
H42 H25A 3.1977 no 1_565
H42 H26B 3.5311 no 6_565
H42 H33 3.2311 no 1_565
H42 H34 2.8464 no 1_565
H44A C16 3.5604 no 4_564
H44A H10 2.8414 no 4_554
H44A H16 3.1491 no 4_564
H44B C1 3.3806 no 4_554
H44B C2 3.5004 no 4_554
H44B H1 3.2426 no 4_554
H44B H2 3.4695 no 4_554
H44C C2 3.3122 no 4_554
H44C C10 3.4191 no 4_554
H44C H1 3.5460 no 4_554
H44C H2 2.8654 no 4_554
H44C H10 2.9898 no 4_554
H44C H26C 3.0479 no 6_555
H44C H45C 3.0913 no 1_545
H45A C9 3.3701 no 4_564
H45A C10 3.5042 no 4_564
H45A C11 3.4046 no 4_564
H45A C12 3.1458 no 4_564
H45A C13 2.8863 no 4_564
H45A C14 3.4786 no 4_564
H45A C18 2.9942 no 4_564
H45A H2 2.7886 no 4_564
H45A H26C 3.4552 no 6_565
H45A H27A 3.2895 no 4_564
H45A H27B 2.8366 no 6_555
H45B C26 2.9975 no 6_565
H45B C27 3.2527 no 6_555
H45B H26A 3.3705 no 6_565
H45B H26B 2.6587 no 6_565
H45B H26C 2.5519 no 6_565
H45B H27A 2.7525 no 4_564
H45B H27B 2.3584 no 6_555
H45C C2 3.4002 no 4_564
H45C C26 3.2492 no 6_565
H45C C33 3.5248 no 1_565
H45C H1 3.4392 no 4_564
H45C H2 2.5478 no 4_564
H45C H26A 3.3008 no 6_565
H45C H26B 3.3546 no 6_565
H45C H26C 2.6085 no 6_565
H45C H33 2.6673 no 1_565
H45C H44C 3.0913 no 1_565
H46A C34 3.5252 no 1_565
H46A H34 2.8009 no 1_565
H46A H35 3.5919 no 1_565
H46B C20 3.3314 no 6_555
H46B C21 3.1923 no 6_555
H46B H21 3.0813 no 1_565
H46B H21 3.2131 no 6_555
H46B H25A 3.4299 no 6_555
H46B H25B 3.4597 no 6_555
H46B H34 3.5869 no 1_565
H46C C21 3.2199 no 6_555
H46C C22 3.4588 no 6_555
H46C C26 3.5282 no 6_555
H46C H21 3.0182 no 6_555
H46C H26A 2.7791 no 6_555

loop_
_geom_torsion_atom_site_label_1
_geom_torsion_atom_site_label_2
_geom_torsion_atom_site_label_3
_geom_torsion_atom_site_label_4
_geom_torsion
_geom_torsion_publ_flag
_geom_torsion_site_symmetry_1
_geom_torsion_site_symmetry_3
_geom_torsion_site_symmetry_4
C12 O1 C19 C20 80.0(2) no . . .
C12 O1 C19 C24 -103.85(16) no . . .
C19 O1 C12 C11 8.2(3) no . . .
C19 O1 C12 C13 -172.96(14) no . . .
C31 O2 C38 C39 -110.45(19) no . . .
C31 O2 C38 C43 75.0(2) no . . .
C38 O2 C31 C30 1.8(2) no . . .
C38 O2 C31 C32 -179.26(11) no . . .
C2 C1 C7 C6 0.1(3) no . 2_555 2_555
C7 C1 C2 C3 -1.4(3) no 2_555 . .
C1 C2 C3 C4 -179.28(16) no . . .
C1 C2 C3 C8 1.0(3) no . . .
C2 C3 C4 C5 179.25(14) no . . .
C2 C3 C4 C9 1.4(3) no . . .
C2 C3 C8 C6 0.7(3) no . . 2_555
C2 C3 C8 C8 -179.04(14) no . . 2_555
C4 C3 C8 C6 -179.08(13) no . . 2_555
C4 C3 C8 C8 1.2(3) no . . 2_555
C8 C3 C4 C5 -1.0(3) no . . .
C8 C3 C4 C9 -178.88(12) no . . .
C3 C4 C5 C6 -0.5(3) no . . .
C3 C4 C5 C28 178.16(12) no . . .
C3 C4 C9 C10 81.2(2) no . . .
C3 C4 C9 C18 -101.57(19) no . . .
C5 C4 C9 C10 -96.7(2) no . . .
C5 C4 C9 C18 80.5(2) no . . .
C9 C4 C5 C6 177.37(12) no . . .
C9 C4 C5 C28 -4.0(2) no . . .
C4 C5 C6 C7 -177.53(13) no . . .
C4 C5 C6 C8 1.8(3) no . . 2_555
C4 C5 C28 C29 -95.83(16) no . . .
C4 C5 C28 C37 80.73(17) no . . .
C6 C5 C28 C29 82.86(17) no . . .
C6 C5 C28 C37 -100.59(16) no . . .
C28 C5 C6 C7 3.8(3) no . . .
C28 C5 C6 C8 -176.87(12) no . . 2_555
C5 C6 C7 C1 -179.09(14) no . . 2_555
C5 C6 C8 C3 178.71(13) no . 2_555 2_555
C5 C6 C8 C8 -1.6(3) no . 2_555 .
C7 C6 C8 C3 -1.9(3) no . 2_555 2_555
C7 C6 C8 C8 177.78(14) no . 2_555 .
C8 C6 C7 C1 1.6(3) no 2_555 . 2_555
C3 C8 C8 C3 179.80(13) no . 2_555 2_555
C3 C8 C8 C6 0.1(2) no . 2_555 .
C6 C8 C8 C3 0.1(2) no 2_555 2_555 2_555
C6 C8 C8 C6 -179.64(13) no 2_555 2_555 .
C4 C9 C10 C11 173.13(16) no . . .
C4 C9 C18 C13 -172.17(16) no . . .
C4 C9 C18 C17 8.8(3) no . . .
C10 C9 C18 C13 5.1(3) no . . .
C10 C9 C18 C17 -173.92(16) no . . .
C18 C9 C10 C11 -4.2(3) no . . .
C9 C10 C11 C12 -0.8(3) no . . .
C10 C11 C12 O1 -176.28(17) no . . .
C10 C11 C12 C13 5.0(3) no . . .
O1 C12 C13 C14 -3.1(3) no . . .
O1 C12 C13 C18 177.18(14) no . . .
C11 C12 C13 C14 175.76(16) no . . .
C11 C12 C13 C18 -4.0(3) no . . .
C12 C13 C14 C15 -177.54(16) no . . .
C12 C13 C18 C9 -1.1(3) no . . .
C12 C13 C18 C17 177.91(15) no . . .
C14 C13 C18 C9 179.13(15) no . . .
C14 C13 C18 C17 -1.8(3) no . . .
C18 C13 C14 C15 2.2(3) no . . .
C13 C14 C15 C16 -0.8(3) no . . .
C14 C15 C16 C17 -1.0(3) no . . .
C15 C16 C17 C18 1.3(3) no . . .
C16 C17 C18 C9 179.14(17) no . . .
C16 C17 C18 C13 0.1(3) no . . .
O1 C19 C20 C21 176.59(14) no . . .
O1 C19 C20 C25 -3.4(3) no . . .
O1 C19 C24 C23 -175.72(14) no . . .
O1 C19 C24 C27 4.2(3) no . . .
C20 C19 C24 C23 0.2(3) no . . .
C20 C19 C24 C27 -179.90(16) no . . .
C24 C19 C20 C21 0.7(3) no . . .
C24 C19 C20 C25 -179.26(16) no . . .
C19 C20 C21 C22 -1.3(3) no . . .
C25 C20 C21 C22 178.72(18) no . . .
C20 C21 C22 C23 0.8(4) no . . .
C20 C21 C22 C26 -178.42(17) no . . .
C21 C22 C23 C24 0.2(3) no . . .
C26 C22 C23 C24 179.43(17) no . . .
C22 C23 C24 C19 -0.7(3) no . . .
C22 C23 C24 C27 179.45(17) no . . .
C5 C28 C29 C30 172.09(11) no . . .
C5 C28 C37 C32 -171.91(11) no . . .
C5 C28 C37 C36 9.51(19) no . . .
C29 C28 C37 C32 4.66(19) no . . .
C29 C28 C37 C36 -173.92(12) no . . .
C37 C28 C29 C30 -4.5(2) no . . .
C28 C29 C30 C31 -0.8(3) no . . .
C29 C30 C31 O2 -175.13(12) no . . .
C29 C30 C31 C32 6.0(2) no . . .
O2 C31 C32 C33 -4.87(18) no . . .
O2 C31 C32 C37 175.34(11) no . . .
C30 C31 C32 C33 174.08(13) no . . .
C30 C31 C32 C37 -5.7(2) no . . .
C31 C32 C33 C34 -178.71(12) no . . .
C31 C32 C37 C28 0.30(18) no . . .
C31 C32 C37 C36 178.95(11) no . . .
C33 C32 C37 C28 -179.49(11) no . . .
C33 C32 C37 C36 -0.85(19) no . . .
C37 C32 C33 C34 1.08(19) no . . .
C32 C33 C34 C35 -0.7(2) no . . .
C33 C34 C35 C36 0.1(3) no . . .
C34 C35 C36 C37 0.2(3) no . . .
C35 C36 C37 C28 178.85(13) no . . .
C35 C36 C37 C32 0.2(2) no . . .
O2 C38 C39 C40 -177.29(17) no . . .
O2 C38 C39 C44 1.0(3) no . . .
O2 C38 C43 C42 176.56(17) no . . .
O2 C38 C43 C46 -3.8(3) no . . .
C39 C38 C43 C42 2.4(3) no . . .
C39 C38 C43 C46 -177.94(18) no . . .
C43 C38 C39 C40 -2.9(3) no . . .
C43 C38 C39 C44 175.44(17) no . . .
C38 C39 C40 C41 0.9(4) no . . .
C44 C39 C40 C41 -177.47(19) no . . .
C39 C40 C41 C42 1.5(3) no . . .
C39 C40 C41 C45 -178.17(18) no . . .
C40 C41 C42 C43 -2.1(3) no . . .
C45 C41 C42 C43 177.63(16) no . . .
C41 C42 C43 C38 0.2(3) no . . .
C41 C42 C43 C46 -179.50(16) no . . .

loop_
_platon_squeeze_void_nr
_platon_squeeze_void_average_x
_platon_squeeze_void_average_y
_platon_squeeze_void_average_z
_platon_squeeze_void_volume
_platon_squeeze_void_count_electrons
_platon_squeeze_void_content
1 0.000 -0.020 0.003 681 117 ' '
2 0.500 0.013 0.063 681 117 ' '
